data_4108304
loop_
_publ_author_name
'Evgenii S. Stoyanov'
'Irina V. Stoyanova'
'Fook S. Tham'
'Christopher A. Reed'

_publ_section_title
;
 The Nature of the Hydrated Proton H(aq)+ in Organic Solvents
;
_journal_name_full 'Journal of the American Chemical Society'
_journal_page_first 12128
_journal_page_last 12138
_journal_paper_doi 10.1021/ja803535s
_journal_volume 130
_journal_year 2008
_chemical_formula_sum 'C4 H14 B11 Cl11 O3'
_chemical_formula_weight 619.01
_chemical_name_systematic
; 
 ? 
;
_space_group_IT_number 14
_symmetry_cell_setting monoclinic
_symmetry_space_group_name_Hall '-P 2yn'
_symmetry_space_group_name_H-M 'P 1 21/n 1'
_atom_sites_solution_hydrogens geom
_atom_sites_solution_primary direct
_atom_sites_solution_secondary difmap
_audit_creation_method SHELXL-97
_cell_angle_alpha 90.00
_cell_angle_beta 97.9330(10)
_cell_angle_gamma 90.00
_cell_formula_units_Z 4
_cell_length_a 10.58300(10)
_cell_length_b 18.6893(2)
_cell_length_c 12.2943(2)
_cell_measurement_reflns_used 9120
_cell_measurement_temperature 100(2)
_cell_measurement_theta_max 44.85
_cell_measurement_theta_min 2.23
_cell_volume 2408.40(5)
_computing_cell_refinement 'Bruker SMART'
_computing_data_collection 'Bruker SMART'
_computing_data_reduction 'Bruker SAINT'
_computing_molecular_graphics 'Bruker SHELXTL'
_computing_publication_material 'Bruker SHELXTL'
_computing_structure_refinement 'SHELXL-97 (Sheldrick, 2008)'
_computing_structure_solution 'SHELXS-97 (Sheldrick, 2008)'
_diffrn_ambient_temperature 100(2)
_diffrn_measured_fraction_theta_full 0.994
_diffrn_measured_fraction_theta_max 0.994
_diffrn_measurement_device_type 'CCD area detector'
_diffrn_measurement_method 'phi and omega scans'
_diffrn_radiation_monochromator graphite
_diffrn_radiation_source 'Normal-focus sealed tube'
_diffrn_radiation_type MoK\a
_diffrn_radiation_wavelength 0.71073
_diffrn_reflns_av_R_equivalents 0.0311
_diffrn_reflns_av_sigmaI/netI 0.0275
_diffrn_reflns_limit_h_max 21
_diffrn_reflns_limit_h_min -20
_diffrn_reflns_limit_k_max 37
_diffrn_reflns_limit_k_min -36
_diffrn_reflns_limit_l_max 24
_diffrn_reflns_limit_l_min -24
_diffrn_reflns_number 105045
_diffrn_reflns_theta_full 45.22
_diffrn_reflns_theta_max 45.22
_diffrn_reflns_theta_min 2.00
_exptl_absorpt_coefficient_mu 1.276
_exptl_absorpt_correction_T_max 0.7527
_exptl_absorpt_correction_T_min 0.6658
_exptl_absorpt_correction_type multi-scan
_exptl_absorpt_process_details 'Bruker SADABS'
_exptl_crystal_colour colourless
_exptl_crystal_density_diffrn 1.707
_exptl_crystal_description 'prism frag'
_exptl_crystal_F_000 1216
_exptl_crystal_size_max 0.35
_exptl_crystal_size_mid 0.25
_exptl_crystal_size_min 0.24
_refine_diff_density_max 0.830
_refine_diff_density_min -0.495
_refine_diff_density_rms 0.088
_refine_ls_extinction_method none
_refine_ls_goodness_of_fit_ref 1.048
_refine_ls_hydrogen_treatment mixed
_refine_ls_matrix_type full
_refine_ls_number_parameters 300
_refine_ls_number_reflns 19981
_refine_ls_number_restraints 50
_refine_ls_restrained_S_all 1.047
_refine_ls_R_factor_all 0.0598
_refine_ls_R_factor_gt 0.0381
_refine_ls_shift/su_max 0.002
_refine_ls_shift/su_mean 0.000
_refine_ls_structure_factor_coef Fsqd
_refine_ls_weighting_details 'calc w=1/[\s^2^(Fo^2^)+(0.0306P)^2^+0.9345P] where P=(Fo^2^+2Fc^2^)/3'
_refine_ls_weighting_scheme calc
_refine_ls_wR_factor_gt 0.0790
_refine_ls_wR_factor_ref 0.0865
_reflns_number_gt 14953
_reflns_number_total 19981
_reflns_threshold_expression >2sigma(I)
_cod_data_source_file ja803535s_si_002.cif
_cod_data_source_block cr261_0m
_cod_database_code 4108304

loop_
_symmetry_equiv_pos_as_xyz
'x, y, z'
'-x+1/2, y+1/2, -z+1/2'
'-x, -y, -z'
'x-1/2, -y-1/2, z-1/2'

loop_
_atom_site_label
_atom_site_type_symbol
_atom_site_fract_x
_atom_site_fract_y
_atom_site_fract_z
_atom_site_U_iso_or_equiv
_atom_site_adp_type
_atom_site_occupancy
_atom_site_symmetry_multiplicity
_atom_site_calc_flag
_atom_site_refinement_flags
_atom_site_disorder_assembly
_atom_site_disorder_group
C1 C 0.41683(8) 0.28646(4) 0.84957(7) 0.01516(12) Uani 1 1 d D . .
H1 H 0.4709(7) 0.2727(3) 0.9139(6) 0.025(4) Uiso 1 1 d D . .
B2 B 0.41467(10) 0.37546(5) 0.81382(8) 0.01619(14) Uani 1 1 d D . .
B3 B 0.28187(10) 0.33447(5) 0.86564(8) 0.01662(15) Uani 1 1 d D . .
B4 B 0.27297(9) 0.24305(5) 0.82088(7) 0.01465(13) Uani 1 1 d D . .
B5 B 0.39941(9) 0.22778(5) 0.74032(7) 0.01419(13) Uani 1 1 d D . .
B6 B 0.48749(9) 0.30933(5) 0.73701(8) 0.01518(14) Uani 1 1 d D . .
B7 B 0.38399(9) 0.37514(5) 0.66790(7) 0.01453(13) Uani 1 1 d . . .
B8 B 0.25670(9) 0.39075(5) 0.74738(8) 0.01509(14) Uani 1 1 d . . .
B9 B 0.16873(9) 0.30867(5) 0.75179(7) 0.01451(13) Uani 1 1 d . . .
B10 B 0.24105(9) 0.24249(5) 0.67452(7) 0.01319(13) Uani 1 1 d . . .
B11 B 0.37424(9) 0.28392(5) 0.62252(7) 0.01381(13) Uani 1 1 d . . .
B12 B 0.23171(9) 0.33377(5) 0.62984(7) 0.01373(13) Uani 1 1 d . . .
Cl1 Cl 0.50702(3) 0.439961(12) 0.893776(19) 0.02321(4) Uani 1 1 d . . .
Cl2 Cl 0.24201(3) 0.357726(14) 0.996114(19) 0.02589(5) Uani 1 1 d . . .
Cl3 Cl 0.23022(2) 0.175477(12) 0.908980(18) 0.02090(4) Uani 1 1 d . . .
Cl4 Cl 0.47769(2) 0.144309(11) 0.744593(18) 0.01865(4) Uani 1 1 d . . .
Cl5 Cl 0.65494(2) 0.306142(13) 0.74069(2) 0.02285(4) Uani 1 1 d . . .
Cl6 Cl 0.44315(2) 0.443402(12) 0.587664(19) 0.02079(4) Uani 1 1 d . . .
Cl7 Cl 0.18359(2) 0.476291(12) 0.75121(2) 0.02125(4) Uani 1 1 d . . .
Cl8 Cl 0.00168(2) 0.309618(13) 0.758076(19) 0.01989(4) Uani 1 1 d . . .
Cl9 Cl 0.15171(2) 0.173163(11) 0.601124(17) 0.01715(3) Uani 1 1 d . . .
Cl10 Cl 0.42136(2) 0.258641(12) 0.494899(17) 0.01926(4) Uani 1 1 d . . .
Cl11 Cl 0.12833(2) 0.358524(12) 0.508724(16) 0.01777(4) Uani 1 1 d . . .
C1A C 0.07794(11) 0.88869(7) 0.22963(11) 0.0308(2) Uani 1 1 d . . .
H1B H 0.0739 0.9270 0.2834 0.046 Uiso 1 1 calc R . .
H1C H 0.0627 0.8425 0.2633 0.046 Uiso 1 1 calc R . .
H1D H 0.0126 0.8968 0.1662 0.046 Uiso 1 1 calc R . .
O1A O 0.20052(9) 0.88835(5) 0.19481(8) 0.03203(18) Uani 1 1 d . . .
H1A H 0.2037(18) 0.8575(10) 0.1419(15) 0.038 Uiso 1 1 d . . .
C2A C 0.85680(13) 0.43564(7) 0.95349(10) 0.0321(2) Uani 1 1 d . . .
H2B H 0.9149 0.4221 1.0193 0.048 Uiso 1 1 calc R . .
H2C H 0.8133 0.3929 0.9208 0.048 Uiso 1 1 calc R . .
H2D H 0.7935 0.4697 0.9735 0.048 Uiso 1 1 calc R . .
O2A O 0.92799(8) 0.46818(5) 0.87578(7) 0.02948(16) Uani 1 1 d . . .
H2A H 1.0000(17) 0.4437(10) 0.8710(14) 0.035 Uiso 1 1 d . . .
C3A C 0.3205(7) 0.0417(3) 0.1021(5) 0.0316(17) Uani 0.50 1 d PDU A 1
H3B H 0.2526 0.0324 0.0411 0.047 Uiso 0.50 1 calc PR A 1
H3C H 0.4011 0.0220 0.0846 0.047 Uiso 0.50 1 calc PR A 1
H3D H 0.3295 0.0935 0.1137 0.047 Uiso 0.50 1 calc PR A 1
O3A O 0.2893(2) 0.00910(11) 0.19843(17) 0.0339(4) Uani 0.50 1 d PDU A 1
H3A H 0.3553(19) 0.0097(11) 0.2553(16) 0.041 Uiso 1 1 d . B 1
C3D C 0.3247(7) 0.0399(3) 0.1016(4) 0.0302(17) Uani 0.50 1 d PDU C 2
H3F H 0.3114 0.0140 0.0316 0.045 Uiso 0.50 1 calc PR C 2
H3G H 0.3994 0.0711 0.1037 0.045 Uiso 0.50 1 calc PR C 2
H3H H 0.2492 0.0689 0.1088 0.045 Uiso 0.50 1 calc PR C 2
O3D O 0.34489(17) -0.00988(9) 0.18944(14) 0.0223(3) Uani 0.50 1 d PDU C 2
H3E H 0.2663(16) -0.0424(9) 0.1895(13) 0.027 Uiso 1 1 d . D 2

loop_
_atom_site_aniso_label
_atom_site_aniso_U_11
_atom_site_aniso_U_22
_atom_site_aniso_U_33
_atom_site_aniso_U_23
_atom_site_aniso_U_13
_atom_site_aniso_U_12
C1 0.0182(3) 0.0137(3) 0.0126(3) -0.0002(2) -0.0016(2) 0.0009(2)
B2 0.0201(4) 0.0131(3) 0.0144(3) -0.0010(3) -0.0012(3) 0.0001(3)
B3 0.0231(4) 0.0154(3) 0.0116(3) 0.0000(3) 0.0032(3) 0.0024(3)
B4 0.0181(4) 0.0141(3) 0.0117(3) 0.0019(2) 0.0016(3) 0.0006(3)
B5 0.0152(3) 0.0129(3) 0.0138(3) -0.0001(2) -0.0004(3) 0.0015(3)
B6 0.0143(3) 0.0152(3) 0.0155(3) -0.0003(3) 0.0001(3) -0.0001(3)
B7 0.0157(3) 0.0142(3) 0.0135(3) 0.0012(3) 0.0015(3) -0.0010(3)
B8 0.0184(4) 0.0132(3) 0.0139(3) 0.0009(2) 0.0029(3) 0.0021(3)
B9 0.0153(3) 0.0158(3) 0.0128(3) 0.0023(3) 0.0034(3) 0.0022(3)
B10 0.0141(3) 0.0136(3) 0.0118(3) 0.0004(2) 0.0016(2) -0.0001(2)
B11 0.0140(3) 0.0157(3) 0.0119(3) -0.0003(2) 0.0024(2) 0.0001(3)
B12 0.0146(3) 0.0147(3) 0.0118(3) 0.0020(2) 0.0016(2) 0.0003(3)
Cl1 0.03090(11) 0.01496(8) 0.02111(9) -0.00322(7) -0.00590(8) -0.00264(7)
Cl2 0.04046(13) 0.02509(10) 0.01356(8) -0.00280(7) 0.00878(8) 0.00320(9)
Cl3 0.02623(10) 0.01934(9) 0.01741(8) 0.00741(6) 0.00399(7) -0.00053(7)
Cl4 0.01969(8) 0.01393(7) 0.02091(9) -0.00189(6) -0.00230(6) 0.00397(6)
Cl5 0.01309(8) 0.02357(10) 0.03092(11) -0.00113(8) -0.00041(7) -0.00102(7)
Cl6 0.02194(9) 0.01892(8) 0.02177(9) 0.00591(7) 0.00388(7) -0.00428(7)
Cl7 0.02554(10) 0.01440(8) 0.02443(10) 0.00149(7) 0.00571(8) 0.00610(7)
Cl8 0.01603(8) 0.02221(9) 0.02291(9) 0.00572(7) 0.00793(7) 0.00338(7)
Cl9 0.01709(8) 0.01688(8) 0.01677(8) -0.00178(6) -0.00023(6) -0.00341(6)
Cl10 0.02156(9) 0.02282(9) 0.01483(8) -0.00228(6) 0.00757(6) 0.00041(7)
Cl11 0.01703(8) 0.02181(9) 0.01360(7) 0.00522(6) -0.00101(6) 0.00057(6)
C1A 0.0251(5) 0.0317(5) 0.0372(6) -0.0002(4) 0.0098(4) -0.0012(4)
O1A 0.0325(4) 0.0274(4) 0.0397(5) -0.0094(3) 0.0177(4) -0.0079(3)
C2A 0.0392(6) 0.0299(5) 0.0274(5) 0.0006(4) 0.0055(4) -0.0068(4)
O2A 0.0244(4) 0.0378(4) 0.0269(4) 0.0000(3) 0.0060(3) 0.0028(3)
C3A 0.033(3) 0.032(3) 0.031(3) 0.001(2) 0.007(2) 0.0049(18)
O3A 0.0401(11) 0.0317(9) 0.0296(9) 0.0000(7) 0.0035(8) -0.0115(8)
C3D 0.048(3) 0.0188(19) 0.021(2) 0.0015(15) -0.0053(19) -0.0177(19)
O3D 0.0219(7) 0.0188(6) 0.0260(7) 0.0013(5) 0.0028(5) -0.0006(5)

loop_
_atom_type_symbol
_atom_type_description
_atom_type_scat_dispersion_real
_atom_type_scat_dispersion_imag
_atom_type_scat_source
C C 0.0033 0.0016 'International Tables Vol C Tables 4.2.6.8 and 6.1.1.4'
H H 0.0000 0.0000 'International Tables Vol C Tables 4.2.6.8 and 6.1.1.4'
B B 0.0013 0.0007 'International Tables Vol C Tables 4.2.6.8 and 6.1.1.4'
O O 0.0106 0.0060 'International Tables Vol C Tables 4.2.6.8 and 6.1.1.4'
Cl Cl 0.1484 0.1585 'International Tables Vol C Tables 4.2.6.8 and 6.1.1.4'

loop_
_geom_angle_atom_site_label_1
_geom_angle_atom_site_label_2
_geom_angle_atom_site_label_3
_geom_angle
B6 C1 B4 115.13(6)
B6 C1 B2 62.92(5)
B4 C1 B2 115.09(6)
B6 C1 B3 115.07(6)
B4 C1 B3 62.87(6)
B2 C1 B3 62.81(6)
B6 C1 B5 62.72(5)
B4 C1 B5 62.82(5)
B2 C1 B5 114.83(6)
B3 C1 B5 114.83(6)
B6 C1 H1 117.5(4)
B4 C1 H1 117.4(4)
B2 C1 H1 117.6(4)
B3 C1 H1 117.6(4)
B5 C1 H1 117.7(4)
C1 B2 Cl1 122.13(6)
C1 B2 B7 104.40(6)
Cl1 B2 B7 125.07(6)
C1 B2 B8 104.55(7)
Cl1 B2 B8 124.01(6)
B7 B2 B8 60.56(5)
C1 B2 B6 58.42(5)
Cl1 B2 B6 121.29(7)
B7 B2 B6 59.88(5)
B8 B2 B6 108.30(6)
C1 B2 B3 58.63(5)
Cl1 B2 B3 119.69(6)
B7 B2 B3 108.31(7)
B8 B2 B3 59.93(5)
B6 B2 B3 107.92(7)
C1 B3 Cl2 122.55(6)
C1 B3 B9 104.33(6)
Cl2 B3 B9 124.17(7)
C1 B3 B8 104.28(6)
Cl2 B3 B8 124.52(6)
B9 B3 B8 60.66(5)
C1 B3 B2 58.56(5)
Cl2 B3 B2 120.94(6)
B9 B3 B2 108.17(6)
B8 B3 B2 59.66(5)
C1 B3 B4 58.49(5)
Cl2 B3 B4 120.23(6)
B9 B3 B4 59.94(5)
B8 B3 B4 108.42(6)
B2 B3 B4 107.97(7)
C1 B4 Cl3 120.49(6)
C1 B4 B9 104.19(6)
Cl3 B4 B9 126.20(6)
C1 B4 B10 104.41(6)
Cl3 B4 B10 125.91(6)
B9 B4 B10 60.36(5)
C1 B4 B3 58.64(5)
Cl3 B4 B3 120.06(6)
B9 B4 B3 59.61(5)
B10 B4 B3 108.03(6)
C1 B4 B5 58.75(5)
Cl3 B4 B5 119.96(6)
B9 B4 B5 107.80(6)
B10 B4 B5 59.62(5)
B3 B4 B5 108.02(7)
C1 B5 Cl4 122.69(6)
C1 B5 B11 104.30(6)
Cl4 B5 B11 124.26(6)
C1 B5 B10 104.40(6)
Cl4 B5 B10 124.02(6)
B11 B5 B10 60.84(5)
C1 B5 B6 58.40(5)
Cl4 B5 B6 120.65(6)
B11 B5 B6 59.94(5)
B10 B5 B6 108.60(6)
C1 B5 B4 58.43(5)
Cl4 B5 B4 120.48(6)
B11 B5 B4 108.45(6)
B10 B5 B4 59.92(5)
B6 B5 B4 107.91(6)
C1 B6 Cl5 121.21(6)
C1 B6 B7 104.41(6)
Cl5 B6 B7 125.69(6)
C1 B6 B11 104.49(6)
Cl5 B6 B11 125.01(6)
B7 B6 B11 60.37(5)
C1 B6 B5 58.88(5)
Cl5 B6 B5 119.61(6)
B7 B6 B5 108.10(6)
B11 B6 B5 59.71(5)
C1 B6 B2 58.66(5)
Cl5 B6 B2 120.81(6)
B7 B6 B2 59.66(5)
B11 B6 B2 107.97(6)
B5 B6 B2 108.17(7)
B2 B7 Cl6 121.86(6)
B2 B7 B6 60.46(5)
Cl6 B7 B6 121.27(6)
B2 B7 B12 107.31(6)
Cl6 B7 B12 122.54(6)
B6 B7 B12 107.36(6)
B2 B7 B11 108.17(6)
Cl6 B7 B11 121.28(6)
B6 B7 B11 59.82(5)
B12 B7 B11 59.79(5)
B2 B7 B8 59.75(5)
Cl6 B7 B8 122.26(6)
B6 B7 B8 108.11(6)
B12 B7 B8 59.74(5)
B11 B7 B8 108.00(6)
Cl7 B8 B2 121.10(6)
Cl7 B8 B3 121.64(6)
B2 B8 B3 60.41(6)
Cl7 B8 B12 122.75(6)
B2 B8 B12 107.49(6)
B3 B8 B12 107.26(6)
Cl7 B8 B7 121.50(6)
B2 B8 B7 59.69(5)
B3 B8 B7 108.00(6)
B12 B8 B7 60.03(5)
Cl7 B8 B9 122.45(6)
B2 B8 B9 107.84(6)
B3 B8 B9 59.50(5)
B12 B8 B9 59.75(5)
B7 B8 B9 107.96(6)
B3 B9 Cl8 121.86(6)
B3 B9 B4 60.45(5)
Cl8 B9 B4 122.59(6)
B3 B9 B12 107.51(7)
Cl8 B9 B12 121.45(6)
B4 B9 B12 107.61(6)
B3 B9 B10 108.28(6)
Cl8 B9 B10 121.91(6)
B4 B9 B10 59.82(5)
B12 B9 B10 60.04(5)
B3 B9 B8 59.84(5)
Cl8 B9 B8 120.92(6)
B4 B9 B8 108.18(7)
B12 B9 B8 59.73(5)
B10 B9 B8 108.15(6)
Cl9 B10 B5 121.37(6)
Cl9 B10 B4 122.02(6)
B5 B10 B4 60.46(5)
Cl9 B10 B12 122.44(6)
B5 B10 B12 107.18(6)
B4 B10 B12 107.37(6)
Cl9 B10 B9 122.42(6)
B5 B10 B9 108.05(6)
B4 B10 B9 59.82(5)
B12 B10 B9 59.75(5)
Cl9 B10 B11 121.42(6)
B5 B10 B11 59.57(5)
B4 B10 B11 107.87(6)
B12 B10 B11 59.63(5)
B9 B10 B11 107.68(6)
Cl10 B11 B5 122.29(6)
Cl10 B11 B6 121.92(6)
B5 B11 B6 60.35(5)
Cl10 B11 B12 121.72(6)
B5 B11 B12 107.42(6)
B6 B11 B12 107.56(6)
Cl10 B11 B7 121.15(6)
B5 B11 B7 108.18(6)
B6 B11 B7 59.82(5)
B12 B11 B7 60.05(5)
Cl10 B11 B10 121.91(6)
B5 B11 B10 59.60(5)
B6 B11 B10 107.94(6)
B12 B11 B10 59.90(5)
B7 B11 B10 108.22(6)
Cl11 B12 B8 121.78(6)
Cl11 B12 B9 120.82(6)
B8 B12 B9 60.51(5)
Cl11 B12 B11 121.23(6)
B8 B12 B11 108.68(6)
B9 B12 B11 108.72(6)
Cl11 B12 B7 122.19(6)
B8 B12 B7 60.23(5)
B9 B12 B7 108.71(6)
B11 B12 B7 60.16(5)
Cl11 B12 B10 120.33(6)
B8 B12 B10 108.92(6)
B9 B12 B10 60.21(5)
B11 B12 B10 60.47(5)
B7 B12 B10 108.76(6)
O1A C1A H1B 109.5
O1A C1A H1C 109.5
H1B C1A H1C 109.5
O1A C1A H1D 109.5
H1B C1A H1D 109.5
H1C C1A H1D 109.5
C1A O1A H1A 111.0(12)
O2A C2A H2B 109.5
O2A C2A H2C 109.5
H2B C2A H2C 109.5
O2A C2A H2D 109.5
H2B C2A H2D 109.5
H2C C2A H2D 109.5
C2A O2A H2A 110.9(11)
C3A O3A H3A 113.0(13)
C3A O3A H3E 114.0(10)
H3A O3A H3E 104.2(16)
O3D C3D H3F 109.5
O3D C3D H3G 109.5
H3F C3D H3G 109.5
O3D C3D H3H 109.5
H3F C3D H3H 109.5
H3G C3D H3H 109.5
C3D O3D H3A 114.4(13)
C3D O3D H3E 110.5(9)
H3A O3D H3E 104.1(15)

loop_
_geom_bond_atom_site_label_1
_geom_bond_atom_site_label_2
_geom_bond_distance
C1 B6 1.7155(13)
C1 B4 1.7183(13)
C1 B2 1.7197(13)
C1 B3 1.7210(13)
C1 B5 1.7241(12)
C1 H1 0.946(9)
B2 Cl1 1.7634(10)
B2 B7 1.7785(13)
B2 B8 1.7796(14)
B2 B6 1.7928(14)
B2 B3 1.7930(15)
B3 Cl2 1.7682(10)
B3 B9 1.7785(14)
B3 B8 1.7845(13)
B3 B4 1.7936(13)
B4 Cl3 1.7629(9)
B4 B9 1.7843(13)
B4 B10 1.7844(12)
B4 B5 1.7941(13)
B5 Cl4 1.7637(9)
B5 B11 1.7785(13)
B5 B10 1.7789(13)
B5 B6 1.7901(13)
B6 Cl5 1.7674(10)
B6 B7 1.7826(13)
B6 B11 1.7826(13)
B7 Cl6 1.7785(9)
B7 B12 1.7905(13)
B7 B11 1.7924(13)
B7 B8 1.7940(13)
B8 Cl7 1.7795(9)
B8 B12 1.7852(13)
B8 B9 1.7992(14)
B9 Cl8 1.7803(9)
B9 B12 1.7856(12)
B9 B10 1.7940(13)
B10 Cl9 1.7753(9)
B10 B12 1.7908(13)
B10 B11 1.8011(13)
B11 Cl10 1.7747(9)
B11 B12 1.7859(13)
B12 Cl11 1.7828(9)
C1A O1A 1.4211(14)
C1A H1B 0.9800
C1A H1C 0.9800
C1A H1D 0.9800
O1A H1A 0.874(19)
C2A O2A 1.4314(15)
C2A H2B 0.9800
C2A H2C 0.9800
C2A H2D 0.9800
O2A H2A 0.897(18)
C3A O3A 1.412(5)
C3A H3B 0.9800
C3A H3C 0.9800
C3A H3D 0.9800
O3A H3A 0.918(19)
O3A H3E 0.995(17)
C3D O3D 1.419(4)
C3D H3F 0.9800
C3D H3G 0.9800
C3D H3H 0.9800
O3D H3A 0.882(19)
O3D H3E 1.030(17)

loop_
_geom_hbond_atom_site_label_D
_geom_hbond_atom_site_label_H
_geom_hbond_atom_site_label_A
_geom_hbond_distance_DH
_geom_hbond_distance_HA
_geom_hbond_distance_DA
_geom_hbond_angle_DHA
_geom_hbond_site_symmetry_A
O1A H1A Cl10 0.874(19) 2.716(19) 3.4856(9) 147.6(16) 2
O1A H1A Cl11 0.874(19) 2.738(18) 3.3323(9) 126.5(15) 2
O2A H2A Cl7 0.897(18) 2.665(18) 3.2908(9) 127.6(14) 1_655
O2A H2A Cl8 0.897(18) 2.866(18) 3.4345(10) 122.6(14) 1_655
O3A H3A O2A 0.918(19) 1.63(2) 2.491(2) 155.8(19) 4_565
O3D H3E O1A 1.030(17) 1.475(17) 2.4463(18) 154.6(15) 1_545

loop_
_geom_torsion_atom_site_label_1
_geom_torsion_atom_site_label_2
_geom_torsion_atom_site_label_3
_geom_torsion_atom_site_label_4
_geom_torsion
B6 C1 B2 Cl1 -109.51(8)
B4 C1 B2 Cl1 143.81(7)
B3 C1 B2 Cl1 107.58(8)
B5 C1 B2 Cl1 -146.01(7)
B6 C1 B2 B7 40.01(6)
B4 C1 B2 B7 -66.67(8)
B3 C1 B2 B7 -102.90(7)
B5 C1 B2 B7 3.51(9)
B6 C1 B2 B8 102.78(7)
B4 C1 B2 B8 -3.91(9)
B3 C1 B2 B8 -40.14(6)
B5 C1 B2 B8 66.27(8)
B4 C1 B2 B6 -106.69(7)
B3 C1 B2 B6 -142.92(7)
B5 C1 B2 B6 -36.51(7)
B6 C1 B2 B3 142.92(7)
B4 C1 B2 B3 36.23(7)
B5 C1 B2 B3 106.41(7)
B6 C1 B3 Cl2 -145.30(7)
B4 C1 B3 Cl2 108.02(8)
B2 C1 B3 Cl2 -108.95(8)
B5 C1 B3 Cl2 144.64(7)
B6 C1 B3 B9 66.41(8)
B4 C1 B3 B9 -40.26(6)
B2 C1 B3 B9 102.77(7)
B5 C1 B3 B9 -3.64(9)
B6 C1 B3 B8 3.60(9)
B4 C1 B3 B8 -103.08(7)
B2 C1 B3 B8 39.95(6)
B5 C1 B3 B8 -66.46(8)
B6 C1 B3 B2 -36.35(7)
B4 C1 B3 B2 -143.03(6)
B5 C1 B3 B2 -106.41(7)
B6 C1 B3 B4 106.68(7)
B2 C1 B3 B4 143.03(6)
B5 C1 B3 B4 36.62(6)
Cl1 B2 B3 C1 -111.68(7)
B7 B2 B3 C1 96.03(7)
B8 B2 B3 C1 133.86(6)
B6 B2 B3 C1 32.68(6)
C1 B2 B3 Cl2 111.63(8)
Cl1 B2 B3 Cl2 -0.05(10)
B7 B2 B3 Cl2 -152.33(6)
B8 B2 B3 Cl2 -114.50(8)
B6 B2 B3 Cl2 144.31(6)
C1 B2 B3 B9 -96.01(7)
Cl1 B2 B3 B9 152.31(6)
B7 B2 B3 B9 0.02(9)
B8 B2 B3 B9 37.85(6)
B6 B2 B3 B9 -63.33(8)
C1 B2 B3 B8 -133.86(6)
Cl1 B2 B3 B8 114.45(7)
B7 B2 B3 B8 -37.83(6)
B6 B2 B3 B8 -101.19(7)
C1 B2 B3 B4 -32.62(6)
Cl1 B2 B3 B4 -144.30(6)
B7 B2 B3 B4 63.42(8)
B8 B2 B3 B4 101.25(7)
B6 B2 B3 B4 0.06(8)
B6 C1 B4 Cl3 144.62(6)
B2 C1 B4 Cl3 -144.99(6)
B3 C1 B4 Cl3 -108.78(7)
B5 C1 B4 Cl3 108.70(7)
B6 C1 B4 B9 -66.52(8)
B2 C1 B4 B9 3.87(9)
B3 C1 B4 B9 40.07(6)
B5 C1 B4 B9 -102.44(6)
B6 C1 B4 B10 -4.02(9)
B2 C1 B4 B10 66.36(8)
B3 C1 B4 B10 102.57(7)
B5 C1 B4 B10 -39.94(6)
B6 C1 B4 B3 -106.60(7)
B2 C1 B4 B3 -36.21(6)
B5 C1 B4 B3 -142.51(6)
B6 C1 B4 B5 35.92(6)
B2 C1 B4 B5 106.31(7)
B3 C1 B4 B5 142.51(6)
Cl2 B3 B4 C1 -111.91(8)
B9 B3 B4 C1 133.65(6)
B8 B3 B4 C1 95.79(7)
B2 B3 B4 C1 32.64(6)
C1 B3 B4 Cl3 109.50(7)
Cl2 B3 B4 Cl3 -2.41(11)
B9 B3 B4 Cl3 -116.85(7)
B8 B3 B4 Cl3 -154.71(6)
B2 B3 B4 Cl3 142.14(6)
C1 B3 B4 B9 -133.65(6)
Cl2 B3 B4 B9 114.44(8)
B8 B3 B4 B9 -37.86(6)
B2 B3 B4 B9 -101.01(7)
C1 B3 B4 B10 -96.20(7)
Cl2 B3 B4 B10 151.89(6)
B9 B3 B4 B10 37.45(6)
B8 B3 B4 B10 -0.41(9)
B2 B3 B4 B10 -63.56(8)
C1 B3 B4 B5 -33.17(6)
Cl2 B3 B4 B5 -145.08(7)
B9 B3 B4 B5 100.48(7)
B8 B3 B4 B5 62.62(8)
B2 B3 B4 B5 -0.52(8)
B6 C1 B5 Cl4 108.45(8)
B4 C1 B5 Cl4 -108.25(8)
B2 C1 B5 Cl4 145.03(7)
B3 C1 B5 Cl4 -144.88(7)
B6 C1 B5 B11 -40.20(6)
B4 C1 B5 B11 103.10(7)
B2 C1 B5 B11 -3.62(9)
B3 C1 B5 B11 66.46(8)
B6 C1 B5 B10 -103.22(7)
B4 C1 B5 B10 40.09(6)
B2 C1 B5 B10 -66.63(8)
B3 C1 B5 B10 3.45(9)
B4 C1 B5 B6 143.30(6)
B2 C1 B5 B6 36.58(7)
B3 C1 B5 B6 106.67(7)
B6 C1 B5 B4 -143.30(6)
B2 C1 B5 B4 -106.72(7)
B3 C1 B5 B4 -36.64(6)
Cl3 B4 B5 C1 -109.59(7)
B9 B4 B5 C1 96.11(7)
B10 B4 B5 C1 133.88(6)
B3 B4 B5 C1 33.13(6)
C1 B4 B5 Cl4 111.96(7)
Cl3 B4 B5 Cl4 2.37(10)
B9 B4 B5 Cl4 -151.93(6)
B10 B4 B5 Cl4 -114.16(7)
B3 B4 B5 Cl4 145.09(6)
C1 B4 B5 B11 -95.78(7)
Cl3 B4 B5 B11 154.64(6)
B9 B4 B5 B11 0.33(8)
B10 B4 B5 B11 38.10(6)
B3 B4 B5 B11 -62.65(8)
C1 B4 B5 B10 -133.88(6)
Cl3 B4 B5 B10 116.53(7)
B9 B4 B5 B10 -37.77(6)
B3 B4 B5 B10 -100.75(7)
C1 B4 B5 B6 -32.34(6)
Cl3 B4 B5 B6 -141.92(6)
B9 B4 B5 B6 63.77(8)
B10 B4 B5 B6 101.54(7)
B3 B4 B5 B6 0.79(8)
B4 C1 B6 Cl5 -143.96(6)
B2 C1 B6 Cl5 109.40(7)
B3 C1 B6 Cl5 145.71(7)
B5 C1 B6 Cl5 -108.01(7)
B4 C1 B6 B7 66.73(8)
B2 C1 B6 B7 -39.91(6)
B3 C1 B6 B7 -3.59(9)
B5 C1 B6 B7 102.68(7)
B4 C1 B6 B11 4.18(9)
B2 C1 B6 B11 -102.46(7)
B3 C1 B6 B11 -66.15(8)
B5 C1 B6 B11 40.13(6)
B4 C1 B6 B5 -35.95(6)
B2 C1 B6 B5 -142.59(7)
B3 C1 B6 B5 -106.28(7)
B4 C1 B6 B2 106.64(7)
B3 C1 B6 B2 36.31(7)
B5 C1 B6 B2 142.59(7)
Cl4 B5 B6 C1 -111.88(7)
B11 B5 B6 C1 133.72(6)
B10 B5 B6 C1 95.80(7)
B4 B5 B6 C1 32.35(6)
C1 B5 B6 Cl5 110.67(7)
Cl4 B5 B6 Cl5 -1.21(10)
B11 B5 B6 Cl5 -115.61(7)
B10 B5 B6 Cl5 -153.53(6)
B4 B5 B6 Cl5 143.02(6)
C1 B5 B6 B7 -96.22(7)
Cl4 B5 B6 B7 151.90(6)
B11 B5 B6 B7 37.50(6)
B10 B5 B6 B7 -0.43(8)
B4 B5 B6 B7 -63.88(8)
C1 B5 B6 B11 -133.72(6)
Cl4 B5 B6 B11 114.40(7)
B10 B5 B6 B11 -37.92(6)
B4 B5 B6 B11 -101.37(7)
C1 B5 B6 B2 -33.10(6)
Cl4 B5 B6 B2 -144.98(6)
B11 B5 B6 B2 100.62(7)
B10 B5 B6 B2 62.70(8)
B4 B5 B6 B2 -0.75(8)
Cl1 B2 B6 C1 110.92(7)
B7 B2 B6 C1 -133.95(7)
B8 B2 B6 C1 -96.16(7)
B3 B2 B6 C1 -32.76(6)
C1 B2 B6 Cl5 -110.07(7)
Cl1 B2 B6 Cl5 0.85(10)
B7 B2 B6 Cl5 115.98(8)
B8 B2 B6 Cl5 153.77(6)
B3 B2 B6 Cl5 -142.83(6)
C1 B2 B6 B7 133.95(7)
Cl1 B2 B6 B7 -115.13(8)
B8 B2 B6 B7 37.79(6)
B3 B2 B6 B7 101.19(7)
C1 B2 B6 B11 96.34(7)
Cl1 B2 B6 B11 -152.74(6)
B7 B2 B6 B11 -37.61(6)
B8 B2 B6 B11 0.18(9)
B3 B2 B6 B11 63.58(8)
C1 B2 B6 B5 33.19(6)
Cl1 B2 B6 B5 144.10(6)
B7 B2 B6 B5 -100.76(7)
B8 B2 B6 B5 -62.97(8)
B3 B2 B6 B5 0.43(8)
C1 B2 B7 Cl6 -149.80(6)
Cl1 B2 B7 Cl6 -1.45(11)
B8 B2 B7 Cl6 111.41(8)
B6 B2 B7 Cl6 -110.50(8)
B3 B2 B7 Cl6 148.96(6)
C1 B2 B7 B6 -39.29(6)
Cl1 B2 B7 B6 109.05(8)
B8 B2 B7 B6 -138.08(7)
B3 B2 B7 B6 -100.53(7)
C1 B2 B7 B12 61.23(8)
Cl1 B2 B7 B12 -150.42(7)
B8 B2 B7 B12 -37.56(6)
B6 B2 B7 B12 100.52(7)
B3 B2 B7 B12 -0.01(8)
C1 B2 B7 B11 -1.87(9)
Cl1 B2 B7 B11 146.47(7)
B8 B2 B7 B11 -100.66(7)
B6 B2 B7 B11 37.42(6)
B3 B2 B7 B11 -63.11(8)
C1 B2 B7 B8 98.79(7)
Cl1 B2 B7 B8 -112.86(8)
B6 B2 B7 B8 138.08(7)
B3 B2 B7 B8 37.55(6)
C1 B6 B7 B2 39.41(6)
Cl5 B6 B7 B2 -108.07(8)
B11 B6 B7 B2 138.10(7)
B5 B6 B7 B2 100.89(7)
C1 B6 B7 Cl6 150.86(6)
Cl5 B6 B7 Cl6 3.38(11)
B11 B6 B7 Cl6 -110.46(7)
B5 B6 B7 Cl6 -147.66(6)
B2 B6 B7 Cl6 111.45(8)
C1 B6 B7 B12 -61.02(8)
Cl5 B6 B7 B12 151.50(6)
B11 B6 B7 B12 37.66(6)
B5 B6 B7 B12 0.46(8)
B2 B6 B7 B12 -100.43(7)
C1 B6 B7 B11 -98.69(7)
Cl5 B6 B7 B11 113.83(8)
B5 B6 B7 B11 -37.21(6)
B2 B6 B7 B11 -138.10(7)
C1 B6 B7 B8 2.03(8)
Cl5 B6 B7 B8 -145.46(7)
B11 B6 B7 B8 100.71(7)
B5 B6 B7 B8 63.50(8)
B2 B6 B7 B8 -37.38(6)
C1 B2 B8 Cl7 150.71(6)
Cl1 B2 B8 Cl7 3.78(11)
B7 B2 B8 Cl7 -110.74(7)
B6 B2 B8 Cl7 -148.23(6)
B3 B2 B8 Cl7 111.22(7)
C1 B2 B8 B3 39.49(6)
Cl1 B2 B8 B3 -107.44(8)
B7 B2 B8 B3 138.04(7)
B6 B2 B8 B3 100.55(7)
C1 B2 B8 B12 -60.81(8)
Cl1 B2 B8 B12 152.26(7)
B7 B2 B8 B12 37.74(6)
B6 B2 B8 B12 0.25(9)
B3 B2 B8 B12 -100.30(7)
C1 B2 B8 B7 -98.55(7)
Cl1 B2 B8 B7 114.52(8)
B6 B2 B8 B7 -37.49(6)
B3 B2 B8 B7 -138.04(7)
C1 B2 B8 B9 2.23(8)
Cl1 B2 B8 B9 -144.70(7)
B7 B2 B8 B9 100.78(7)
B6 B2 B8 B9 63.29(8)
B3 B2 B8 B9 -37.26(6)
C1 B3 B8 Cl7 -149.75(6)
Cl2 B3 B8 Cl7 -1.66(12)
B9 B3 B8 Cl7 111.63(8)
B2 B3 B8 Cl7 -110.35(8)
B4 B3 B8 Cl7 149.17(7)
C1 B3 B8 B2 -39.40(6)
Cl2 B3 B8 B2 108.70(8)
B9 B3 B8 B2 -138.02(7)
B4 B3 B8 B2 -100.48(7)
C1 B3 B8 B12 61.29(8)
Cl2 B3 B8 B12 -150.61(7)
B9 B3 B8 B12 -37.33(6)
B2 B3 B8 B12 100.69(7)
B4 B3 B8 B12 0.21(9)
C1 B3 B8 B7 -2.03(8)
Cl2 B3 B8 B7 146.07(7)
B9 B3 B8 B7 -100.65(7)
B2 B3 B8 B7 37.37(6)
B4 B3 B8 B7 -63.11(9)
C1 B3 B8 B9 98.62(7)
Cl2 B3 B8 B9 -113.28(9)
B2 B3 B8 B9 138.02(7)
B4 B3 B8 B9 37.54(6)
B2 B7 B8 Cl7 110.09(8)
Cl6 B7 B8 Cl7 -0.67(10)
B6 B7 B8 Cl7 147.79(6)
B12 B7 B8 Cl7 -112.27(8)
B11 B7 B8 Cl7 -148.95(6)
Cl6 B7 B8 B2 -110.76(7)
B6 B7 B8 B2 37.70(6)
B12 B7 B8 B2 137.64(7)
B11 B7 B8 B2 100.96(7)
B2 B7 B8 B3 -37.69(6)
Cl6 B7 B8 B3 -148.45(6)
B6 B7 B8 B3 0.01(9)
B12 B7 B8 B3 99.95(7)
B11 B7 B8 B3 63.27(8)
B2 B7 B8 B12 -137.64(7)
Cl6 B7 B8 B12 111.60(7)
B6 B7 B8 B12 -99.94(7)
B11 B7 B8 B12 -36.68(6)
B2 B7 B8 B9 -100.58(7)
Cl6 B7 B8 B9 148.65(6)
B6 B7 B8 B9 -62.89(8)
B12 B7 B8 B9 37.05(6)
B11 B7 B8 B9 0.38(8)
C1 B3 B9 Cl8 151.67(6)
Cl2 B3 B9 Cl8 4.06(11)
B8 B3 B9 Cl8 -109.79(7)
B2 B3 B9 Cl8 -147.20(6)
B4 B3 B9 Cl8 112.13(7)
C1 B3 B9 B4 39.54(6)
Cl2 B3 B9 B4 -108.07(8)
B8 B3 B9 B4 138.09(7)
B2 B3 B9 B4 100.68(7)
C1 B3 B9 B12 -61.16(8)
Cl2 B3 B9 B12 151.23(6)
B8 B3 B9 B12 37.38(6)
B2 B3 B9 B12 -0.03(8)
B4 B3 B9 B12 -100.71(7)
C1 B3 B9 B10 2.27(8)
Cl2 B3 B9 B10 -145.35(7)
B8 B3 B9 B10 100.81(7)
B2 B3 B9 B10 63.40(8)
B4 B3 B9 B10 -37.28(6)
C1 B3 B9 B8 -98.54(7)
Cl2 B3 B9 B8 113.84(8)
B2 B3 B9 B8 -37.41(6)
B4 B3 B9 B8 -138.09(7)
C1 B4 B9 B3 -39.59(6)
Cl3 B4 B9 B3 106.89(8)
B10 B4 B9 B3 -138.30(7)
B5 B4 B9 B3 -100.85(7)
C1 B4 B9 Cl8 -150.56(6)
Cl3 B4 B9 Cl8 -4.08(11)
B10 B4 B9 Cl8 110.74(8)
B3 B4 B9 Cl8 -110.97(8)
B5 B4 B9 Cl8 148.18(6)
C1 B4 B9 B12 60.95(8)
Cl3 B4 B9 B12 -152.57(7)
B10 B4 B9 B12 -37.76(6)
B3 B4 B9 B12 100.54(7)
B5 B4 B9 B12 -0.31(9)
C1 B4 B9 B10 98.71(7)
Cl3 B4 B9 B10 -114.81(8)
B3 B4 B9 B10 138.30(7)
B5 B4 B9 B10 37.44(6)
C1 B4 B9 B8 -2.15(8)
Cl3 B4 B9 B8 144.32(7)
B10 B4 B9 B8 -100.86(7)
B3 B4 B9 B8 37.44(6)
B5 B4 B9 B8 -63.42(8)
Cl7 B8 B9 B3 -110.30(8)
B2 B8 B9 B3 37.66(6)
B12 B8 B9 B3 137.90(7)
B7 B8 B9 B3 100.73(7)
Cl7 B8 B9 Cl8 1.02(10)
B2 B8 B9 Cl8 148.98(6)
B3 B8 B9 Cl8 111.32(7)
B12 B8 B9 Cl8 -110.77(7)
B7 B8 B9 Cl8 -147.95(6)
Cl7 B8 B9 B4 -148.01(6)
B2 B8 B9 B4 -0.05(8)
B3 B8 B9 B4 -37.71(6)
B12 B8 B9 B4 100.19(7)
B7 B8 B9 B4 63.02(8)
Cl7 B8 B9 B12 111.79(7)
B2 B8 B9 B12 -100.24(7)
B3 B8 B9 B12 -137.90(7)
B7 B8 B9 B12 -37.18(6)
Cl7 B8 B9 B10 148.67(6)
B2 B8 B9 B10 -63.36(8)
B3 B8 B9 B10 -101.02(7)
B12 B8 B9 B10 36.88(6)
B7 B8 B9 B10 -0.30(8)
C1 B5 B10 Cl9 -150.96(6)
Cl4 B5 B10 Cl9 -3.17(10)
B11 B5 B10 Cl9 110.48(7)
B6 B5 B10 Cl9 148.01(6)
B4 B5 B10 Cl9 -111.61(7)
C1 B5 B10 B4 -39.35(6)
Cl4 B5 B10 B4 108.44(8)
B11 B5 B10 B4 -137.90(6)
B6 B5 B10 B4 -100.38(7)
C1 B5 B10 B12 61.26(7)
Cl4 B5 B10 B12 -150.95(6)
B11 B5 B10 B12 -37.30(6)
B6 B5 B10 B12 0.23(8)
B4 B5 B10 B12 100.60(7)
C1 B5 B10 B9 -1.75(8)
Cl4 B5 B10 B9 146.04(6)
B11 B5 B10 B9 -100.31(7)
B6 B5 B10 B9 -62.78(8)
B4 B5 B10 B9 37.60(6)
C1 B5 B10 B11 98.56(7)
Cl4 B5 B10 B11 -113.65(8)
B6 B5 B10 B11 37.53(6)
B4 B5 B10 B11 137.90(6)
C1 B4 B10 Cl9 150.08(6)
Cl3 B4 B10 Cl9 3.69(11)
B9 B4 B10 Cl9 -111.58(7)
B3 B4 B10 Cl9 -148.70(6)
B5 B4 B10 Cl9 110.57(7)
C1 B4 B10 B5 39.51(6)
Cl3 B4 B10 B5 -106.88(8)
B9 B4 B10 B5 137.85(7)
B3 B4 B10 B5 100.73(7)
C1 B4 B10 B12 -60.77(8)
Cl3 B4 B10 B12 152.84(7)
B9 B4 B10 B12 37.57(6)
B3 B4 B10 B12 0.45(9)
B5 B4 B10 B12 -100.28(7)
C1 B4 B10 B9 -98.34(7)
Cl3 B4 B10 B9 115.27(8)
B3 B4 B10 B9 -37.12(6)
B5 B4 B10 B9 -137.85(7)
C1 B4 B10 B11 2.11(8)
Cl3 B4 B10 B11 -144.27(7)
B9 B4 B10 B11 100.46(7)
B3 B4 B10 B11 63.34(8)
B5 B4 B10 B11 -37.40(6)
B3 B9 B10 Cl9 148.49(6)
Cl8 B9 B10 Cl9 -0.90(10)
B4 B9 B10 Cl9 110.93(7)
B12 B9 B10 Cl9 -111.42(7)
B8 B9 B10 Cl9 -148.17(6)
B3 B9 B10 B5 -0.33(8)
Cl8 B9 B10 B5 -149.71(6)
B4 B9 B10 B5 -37.88(6)
B12 B9 B10 B5 99.77(7)
B8 B9 B10 B5 63.02(8)
B3 B9 B10 B4 37.55(6)
Cl8 B9 B10 B4 -111.83(7)
B12 B9 B10 B4 137.65(7)
B8 B9 B10 B4 100.90(7)
B3 B9 B10 B12 -100.10(7)
Cl8 B9 B10 B12 110.52(7)
B4 B9 B10 B12 -137.65(7)
B8 B9 B10 B12 -36.75(6)
B3 B9 B10 B11 -63.24(8)
Cl8 B9 B10 B11 147.37(6)
B4 B9 B10 B11 -100.80(7)
B12 B9 B10 B11 36.85(6)
B8 B9 B10 B11 0.10(8)
C1 B5 B11 Cl10 150.54(6)
Cl4 B5 B11 Cl10 2.53(11)
B10 B5 B11 Cl10 -110.74(7)
B6 B5 B11 Cl10 111.10(7)
B4 B5 B11 Cl10 -148.44(6)
C1 B5 B11 B6 39.44(6)
Cl4 B5 B11 B6 -108.57(8)
B10 B5 B11 B6 138.16(7)
B4 B5 B11 B6 100.46(7)
C1 B5 B11 B12 -61.24(8)
Cl4 B5 B11 B12 150.75(6)
B10 B5 B11 B12 37.48(6)
B6 B5 B11 B12 -100.68(7)
B4 B5 B11 B12 -0.22(8)
C1 B5 B11 B7 2.16(8)
Cl4 B5 B11 B7 -145.85(6)
B10 B5 B11 B7 100.88(7)
B6 B5 B11 B7 -37.27(6)
B4 B5 B11 B7 63.18(8)
C1 B5 B11 B10 -98.72(7)
Cl4 B5 B11 B10 113.27(8)
B6 B5 B11 B10 -138.16(7)
B4 B5 B11 B10 -37.70(6)
C1 B6 B11 Cl10 -151.41(6)
Cl5 B6 B11 Cl10 -4.86(11)
B7 B6 B11 Cl10 110.04(7)
B5 B6 B11 Cl10 -111.69(7)
B2 B6 B11 Cl10 147.34(6)
C1 B6 B11 B5 -39.72(6)
Cl5 B6 B11 B5 106.83(8)
B7 B6 B11 B5 -138.27(7)
B2 B6 B11 B5 -100.97(7)
C1 B6 B11 B12 60.72(8)
Cl5 B6 B11 B12 -152.73(6)
B7 B6 B11 B12 -37.83(6)
B5 B6 B11 B12 100.44(7)
B2 B6 B11 B12 -0.53(8)
C1 B6 B11 B7 98.55(7)
Cl5 B6 B11 B7 -114.90(8)
B5 B6 B11 B7 138.27(7)
B2 B6 B11 B7 37.30(6)
C1 B6 B11 B10 -2.51(8)
Cl5 B6 B11 B10 144.04(7)
B7 B6 B11 B10 -101.06(7)
B5 B6 B11 B10 37.21(6)
B2 B6 B11 B10 -63.76(8)
B2 B7 B11 Cl10 -148.99(6)
Cl6 B7 B11 Cl10 -0.85(10)
B6 B7 B11 Cl10 -111.29(7)
B12 B7 B11 Cl10 111.15(7)
B8 B7 B11 Cl10 147.80(6)
B2 B7 B11 B5 -0.19(9)
Cl6 B7 B11 B5 147.96(6)
B6 B7 B11 B5 37.51(6)
B12 B7 B11 B5 -100.05(7)
B8 B7 B11 B5 -63.39(8)
B2 B7 B11 B6 -37.70(6)
Cl6 B7 B11 B6 110.45(7)
B12 B7 B11 B6 -137.56(7)
B8 B7 B11 B6 -100.90(7)
B2 B7 B11 B12 99.86(7)
Cl6 B7 B11 B12 -111.99(7)
B6 B7 B11 B12 137.56(7)
B8 B7 B11 B12 36.66(6)
B2 B7 B11 B10 62.89(8)
Cl6 B7 B11 B10 -148.96(6)
B6 B7 B11 B10 100.59(7)
B12 B7 B11 B10 -36.97(6)
B8 B7 B11 B10 -0.31(8)
Cl9 B10 B11 Cl10 0.96(10)
B5 B10 B11 Cl10 111.36(7)
B4 B10 B11 Cl10 149.15(6)
B12 B10 B11 Cl10 -110.79(7)
B9 B10 B11 Cl10 -147.70(6)
Cl9 B10 B11 B5 -110.40(7)
B4 B10 B11 B5 37.79(6)
B12 B10 B11 B5 137.85(6)
B9 B10 B11 B5 100.95(7)
Cl9 B10 B11 B6 -147.95(6)
B5 B10 B11 B6 -37.55(6)
B4 B10 B11 B6 0.25(8)
B12 B10 B11 B6 100.30(7)
B9 B10 B11 B6 63.40(8)
Cl9 B10 B11 B12 111.75(7)
B5 B10 B11 B12 -137.85(6)
B4 B10 B11 B12 -100.06(7)
B9 B10 B11 B12 -36.91(6)
Cl9 B10 B11 B7 148.78(6)
B5 B10 B11 B7 -100.82(7)
B4 B10 B11 B7 -63.02(8)
B12 B10 B11 B7 37.03(6)
B9 B10 B11 B7 0.13(8)
Cl7 B8 B12 Cl11 -1.31(11)
B2 B8 B12 Cl11 -149.15(6)
B3 B8 B12 Cl11 147.23(6)
B7 B8 B12 Cl11 -111.57(7)
B9 B8 B12 Cl11 110.01(7)
Cl7 B8 B12 B9 -111.31(8)
B2 B8 B12 B9 100.84(7)
B3 B8 B12 B9 37.22(6)
B7 B8 B12 B9 138.43(6)
Cl7 B8 B12 B11 147.26(6)
B2 B8 B12 B11 -0.58(8)
B3 B8 B12 B11 -64.20(8)
B7 B8 B12 B11 37.00(6)
B9 B8 B12 B11 -101.42(7)
Cl7 B8 B12 B7 110.26(8)
B2 B8 B12 B7 -37.58(6)
B3 B8 B12 B7 -101.21(7)
B9 B8 B12 B7 -138.43(6)
Cl7 B8 B12 B10 -148.46(6)
B2 B8 B12 B10 63.69(8)
B3 B8 B12 B10 0.07(9)
B7 B8 B12 B10 101.28(7)
B9 B8 B12 B10 -37.15(6)
B3 B9 B12 Cl11 -148.96(6)
Cl8 B9 B12 Cl11 -1.63(10)
B4 B9 B12 Cl11 147.29(6)
B10 B9 B12 Cl11 109.63(7)
B8 B9 B12 Cl11 -111.54(7)
B3 B9 B12 B8 -37.43(6)
Cl8 B9 B12 B8 109.90(8)
B4 B9 B12 B8 -101.17(7)
B10 B9 B12 B8 -138.83(7)
B3 B9 B12 B11 63.92(8)
Cl8 B9 B12 B11 -148.75(6)
B4 B9 B12 B11 0.18(9)
B10 B9 B12 B11 -37.48(6)
B8 B9 B12 B11 101.35(7)
B3 B9 B12 B7 0.03(8)
Cl8 B9 B12 B7 147.36(6)
B4 B9 B12 B7 -63.72(8)
B10 B9 B12 B7 -101.38(7)
B8 B9 B12 B7 37.45(6)
B3 B9 B12 B10 101.41(7)
Cl8 B9 B12 B10 -111.26(8)
B4 B9 B12 B10 37.66(6)
B8 B9 B12 B10 138.83(7)
Cl10 B11 B12 Cl11 1.51(10)
B5 B11 B12 Cl11 -146.93(6)
B6 B11 B12 Cl11 149.46(6)
B7 B11 B12 Cl11 111.74(7)
B10 B11 B12 Cl11 -109.58(7)
Cl10 B11 B12 B8 -147.26(6)
B5 B11 B12 B8 64.30(8)
B6 B11 B12 B8 0.69(8)
B7 B11 B12 B8 -37.03(6)
B10 B11 B12 B8 101.64(7)
Cl10 B11 B12 B9 148.47(6)
B5 B11 B12 B9 0.03(8)
B6 B11 B12 B9 -63.59(8)
B7 B11 B12 B9 -101.31(7)
B10 B11 B12 B9 37.37(6)
Cl10 B11 B12 B7 -110.22(7)
B5 B11 B12 B7 101.33(7)
B6 B11 B12 B7 37.72(6)
B10 B11 B12 B7 138.68(6)
Cl10 B11 B12 B10 111.10(7)
B5 B11 B12 B10 -37.34(6)
B6 B11 B12 B10 -100.96(7)
B7 B11 B12 B10 -138.68(6)
B2 B7 B12 Cl11 148.47(6)
Cl6 B7 B12 Cl11 -0.25(10)
B6 B7 B12 Cl11 -147.87(6)
B11 B7 B12 Cl11 -110.20(7)
B8 B7 B12 Cl11 110.90(7)
B2 B7 B12 B8 37.57(6)
Cl6 B7 B12 B8 -111.15(8)
B6 B7 B12 B8 101.23(7)
B11 B7 B12 B8 138.90(6)
B2 B7 B12 B9 -0.01(8)
Cl6 B7 B12 B9 -148.73(6)
B6 B7 B12 B9 63.65(8)
B11 B7 B12 B9 101.32(7)
B8 B7 B12 B9 -37.58(6)
B2 B7 B12 B11 -101.33(7)
Cl6 B7 B12 B11 109.95(7)
B6 B7 B12 B11 -37.68(6)
B8 B7 B12 B11 -138.90(6)
B2 B7 B12 B10 -63.98(8)
Cl6 B7 B12 B10 147.31(6)
B6 B7 B12 B10 -0.32(8)
B11 B7 B12 B10 37.36(6)
B8 B7 B12 B10 -101.55(7)
Cl9 B10 B12 Cl11 0.96(10)
B5 B10 B12 Cl11 148.32(6)
B4 B10 B12 Cl11 -148.04(6)
B9 B10 B12 Cl11 -110.43(7)
B11 B10 B12 Cl11 111.04(7)
Cl9 B10 B12 B8 148.67(6)
B5 B10 B12 B8 -63.97(8)
B4 B10 B12 B8 -0.32(8)
B9 B10 B12 B8 37.28(6)
B11 B10 B12 B8 -101.24(7)
Cl9 B10 B12 B9 111.39(7)
B5 B10 B12 B9 -101.25(7)
B4 B10 B12 B9 -37.60(6)
B11 B10 B12 B9 -138.52(6)
Cl9 B10 B12 B11 -110.09(7)
B5 B10 B12 B11 37.28(6)
B4 B10 B12 B11 100.92(7)
B9 B10 B12 B11 138.52(6)
Cl9 B10 B12 B7 -147.31(6)
B5 B10 B12 B7 0.06(8)
B4 B10 B12 B7 63.70(8)
B9 B10 B12 B7 101.30(7)
B11 B10 B12 B7 -37.22(6)
